data_4000785
loop_
_publ_author_name
'Fumagalli, Enrico'
'Raimondo, Luisa'
'Silvestri, Leonardo'
'Moret, Massimo'
'Sassella, Adele'
'Campione, Marcello'

_publ_section_title
;
 Oxidation Dynamics of Epitaxial Rubrene Ultrathin Films
;
_journal_issue 13
_journal_name_full 'Chemistry of Materials'
_journal_page_first 3246
_journal_paper_doi 10.1021/cm201230j
_journal_volume 23
_journal_year 2011
_chemical_formula_moiety 'C42 H28 O2, 2(C4 H8 O2)'
_chemical_formula_sum 'C50 H44 O6'
_chemical_formula_weight 740.85
_chemical_name_common 'rubrene endoperoxide dioxane solvate'
_chemical_name_systematic '5,6,11,12-tetraphenyl-5,6-epidioxytetracene dioxane solvate'
_space_group_IT_number 2
_symmetry_cell_setting triclinic
_symmetry_space_group_name_Hall '-P 1'
_symmetry_space_group_name_H-M 'P -1'
_atom_sites_solution_hydrogens geom
_atom_sites_solution_primary direct
_atom_sites_solution_secondary difmap
_audit_creation_method SHELXL-97
_cell_angle_alpha 101.7030(10)
_cell_angle_beta 94.3070(10)
_cell_angle_gamma 97.8670(10)
_cell_formula_units_Z 2
_cell_length_a 7.6249(6)
_cell_length_b 11.1636(9)
_cell_length_c 22.6554(19)
_cell_measurement_reflns_used 1024
_cell_measurement_temperature 150(2)
_cell_measurement_theta_max 45.3
_cell_measurement_theta_min 6.2
_cell_volume 1860.0(3)
_computing_cell_refinement 'Bruker SMART'
_computing_data_collection 'Bruker SMART'
_computing_data_reduction 'Bruker SAINT'
_computing_molecular_graphics 'Mercury 2.3'
_computing_structure_refinement 'SHELXL-97 (Sheldrick, 1997)'
_computing_structure_solution 'SIR2002 (Burla et al, 2002)'
_diffrn_ambient_temperature 150(2)
_diffrn_measured_fraction_theta_full 0.917
_diffrn_measured_fraction_theta_max 0.917
_diffrn_measurement_device_type 'Bruker SMART APEX CCD'
_diffrn_measurement_method 'phi and omega scans'
_diffrn_radiation_monochromator graphite
_diffrn_radiation_source 'fine-focus sealed tube'
_diffrn_radiation_type MoK\a
_diffrn_radiation_wavelength 0.71073
_diffrn_reflns_av_R_equivalents 0.0255
_diffrn_reflns_av_sigmaI/netI 0.0346
_diffrn_reflns_limit_h_max 10
_diffrn_reflns_limit_h_min -10
_diffrn_reflns_limit_k_max 15
_diffrn_reflns_limit_k_min -15
_diffrn_reflns_limit_l_max 31
_diffrn_reflns_limit_l_min -30
_diffrn_reflns_number 24302
_diffrn_reflns_theta_full 29.48
_diffrn_reflns_theta_max 29.48
_diffrn_reflns_theta_min 2.27
_diffrn_standards_decay_% 0
_exptl_absorpt_coefficient_mu 0.086
_exptl_absorpt_correction_T_max 1.000
_exptl_absorpt_correction_T_min 0.900
_exptl_absorpt_correction_type empirical
_exptl_absorpt_process_details SADABS
_exptl_crystal_colour colorless
_exptl_crystal_density_diffrn 1.323
_exptl_crystal_density_method 'not measured'
_exptl_crystal_description block
_exptl_crystal_F_000 784
_exptl_crystal_size_max 0.275
_exptl_crystal_size_mid 0.210
_exptl_crystal_size_min 0.190
_refine_diff_density_max 0.769
_refine_diff_density_min -0.280
_refine_diff_density_rms 0.045
_refine_ls_extinction_method none
_refine_ls_goodness_of_fit_ref 1.031
_refine_ls_hydrogen_treatment riding
_refine_ls_matrix_type full
_refine_ls_number_parameters 505
_refine_ls_number_reflns 9505
_refine_ls_number_restraints 0
_refine_ls_restrained_S_all 1.031
_refine_ls_R_factor_all 0.0691
_refine_ls_R_factor_gt 0.0481
_refine_ls_shift/su_max 0.000
_refine_ls_shift/su_mean 0.000
_refine_ls_structure_factor_coef Fsqd
_refine_ls_weighting_details 'calc w=1/[\s^2^(Fo^2^)+(0.0595P)^2^+0.5766P] where P=(Fo^2^+2Fc^2^)/3'
_refine_ls_weighting_scheme calc
_refine_ls_wR_factor_gt 0.1174
_refine_ls_wR_factor_ref 0.1294
_reflns_number_gt 7086
_reflns_number_total 9505
_reflns_threshold_expression >2sigma(I)
_cod_data_source_file cm201230j_si_002.cif
_cod_data_source_block max28
_cod_database_code 4000785

loop_
_symmetry_equiv_pos_as_xyz
'x, y, z'
'-x, -y, -z'

loop_
_atom_site_label
_atom_site_type_symbol
_atom_site_fract_x
_atom_site_fract_y
_atom_site_fract_z
_atom_site_U_iso_or_equiv
_atom_site_adp_type
_atom_site_occupancy
_atom_site_symmetry_multiplicity
_atom_site_calc_flag
_atom_site_refinement_flags
O1 O 0.80977(13) 0.30743(9) 0.30407(5) 0.0230(2) Uani 1 1 d .
O2 O 0.71631(13) 0.41499(9) 0.31439(5) 0.0240(2) Uani 1 1 d .
C1 C 0.39980(19) 0.31853(14) 0.40741(6) 0.0249(3) Uani 1 1 d .
H1 H 0.3447 0.3905 0.4163 0.030 Uiso 1 1 calc R
C2 C 0.3897(2) 0.23516(15) 0.44542(7) 0.0284(3) Uani 1 1 d .
H2 H 0.3240 0.2488 0.4795 0.034 Uiso 1 1 calc R
C3 C 0.4744(2) 0.13282(14) 0.43389(7) 0.0268(3) Uani 1 1 d .
H3 H 0.4664 0.0760 0.4600 0.032 Uiso 1 1 calc R
C4 C 0.57188(19) 0.11219(13) 0.38420(6) 0.0232(3) Uani 1 1 d .
H4 H 0.6340 0.0433 0.3772 0.028 Uiso 1 1 calc R
C5 C 0.57734(18) 0.19333(12) 0.34496(6) 0.0199(3) Uani 1 1 d .
C6 C 0.68597(18) 0.18994(12) 0.29089(6) 0.0192(3) Uani 1 1 d .
C7 C 0.56236(17) 0.19530(12) 0.23488(6) 0.0182(3) Uani 1 1 d .
C8 C 0.54441(18) 0.11913(12) 0.17778(6) 0.0187(3) Uani 1 1 d .
C9 C 0.41706(17) 0.13797(12) 0.13166(6) 0.0191(3) Uani 1 1 d .
C10 C 0.38812(19) 0.06046(13) 0.07253(6) 0.0229(3) Uani 1 1 d .
H10 H 0.4534 -0.0064 0.0633 0.028 Uiso 1 1 calc R
C11 C 0.2686(2) 0.07985(14) 0.02872(7) 0.0258(3) Uani 1 1 d .
H11 H 0.2502 0.0258 -0.0102 0.031 Uiso 1 1 calc R
C12 C 0.1732(2) 0.17910(14) 0.04101(7) 0.0263(3) Uani 1 1 d .
H12 H 0.0901 0.1924 0.0105 0.032 Uiso 1 1 calc R
C13 C 0.20004(19) 0.25694(13) 0.09699(6) 0.0236(3) Uani 1 1 d .
H13 H 0.1363 0.3249 0.1046 0.028 Uiso 1 1 calc R
C14 C 0.32061(18) 0.23870(12) 0.14390(6) 0.0197(3) Uani 1 1 d .
C15 C 0.35275(18) 0.32332(12) 0.20217(6) 0.0196(3) Uani 1 1 d .
C16 C 0.46743(17) 0.30015(12) 0.24673(6) 0.0185(3) Uani 1 1 d .
C17 C 0.52239(18) 0.37960(12) 0.31125(6) 0.0200(3) Uani 1 1 d .
C18 C 0.49059(18) 0.29642(12) 0.35643(6) 0.0200(3) Uani 1 1 d .
C19 C 0.80937(18) 0.09357(13) 0.28860(6) 0.0213(3) Uani 1 1 d .
C20 C 0.7388(2) -0.03140(13) 0.27966(6) 0.0244(3) Uani 1 1 d .
H20 H 0.6136 -0.0566 0.2718 0.029 Uiso 1 1 calc R
C21 C 0.8495(2) -0.11911(15) 0.28205(7) 0.0301(3) Uani 1 1 d .
H21 H 0.8003 -0.2042 0.2754 0.036 Uiso 1 1 calc R
C22 C 1.0317(2) -0.08306(16) 0.29412(7) 0.0348(4) Uani 1 1 d .
H22 H 1.1077 -0.1432 0.2962 0.042 Uiso 1 1 calc R
C23 C 1.1024(2) 0.04000(16) 0.30316(8) 0.0362(4) Uani 1 1 d .
H23 H 1.2276 0.0647 0.3113 0.043 Uiso 1 1 calc R
C24 C 0.9927(2) 0.12836(15) 0.30053(7) 0.0285(3) Uani 1 1 d .
H24 H 1.0431 0.2132 0.3069 0.034 Uiso 1 1 calc R
C25 C 0.65654(18) 0.02121(12) 0.15849(6) 0.0196(3) Uani 1 1 d .
C26 C 0.5842(2) -0.10410(13) 0.14370(7) 0.0249(3) Uani 1 1 d .
H26 H 0.4613 -0.1286 0.1465 0.030 Uiso 1 1 calc R
C27 C 0.6902(2) -0.19340(14) 0.12489(7) 0.0298(3) Uani 1 1 d .
H27 H 0.6403 -0.2787 0.1159 0.036 Uiso 1 1 calc R
C28 C 0.8683(2) -0.15836(15) 0.11926(7) 0.0303(3) Uani 1 1 d .
H28 H 0.9408 -0.2195 0.1065 0.036 Uiso 1 1 calc R
C29 C 0.9404(2) -0.03453(15) 0.13215(7) 0.0285(3) Uani 1 1 d .
H29 H 1.0624 -0.0104 0.1278 0.034 Uiso 1 1 calc R
C30 C 0.83491(19) 0.05497(13) 0.15144(6) 0.0231(3) Uani 1 1 d .
H30 H 0.8852 0.1401 0.1599 0.028 Uiso 1 1 calc R
C31 C 0.2588(2) 0.43349(13) 0.20719(6) 0.0226(3) Uani 1 1 d .
C32 C 0.3465(3) 0.54598(14) 0.19992(7) 0.0332(4) Uani 1 1 d .
H32 H 0.4701 0.5562 0.1953 0.040 Uiso 1 1 calc R
C33 C 0.2512(3) 0.64413(16) 0.19943(8) 0.0482(5) Uani 1 1 d .
H33 H 0.3108 0.7218 0.1950 0.058 Uiso 1 1 calc R
C34 C 0.0706(3) 0.62906(19) 0.20539(8) 0.0504(6) Uani 1 1 d .
H34 H 0.0062 0.6957 0.2039 0.061 Uiso 1 1 calc R
C35 C -0.0152(3) 0.51887(18) 0.21332(8) 0.0425(5) Uani 1 1 d .
H35 H -0.1385 0.5094 0.2184 0.051 Uiso 1 1 calc R
C36 C 0.0774(2) 0.42092(15) 0.21401(7) 0.0306(3) Uani 1 1 d .
H36 H 0.0167 0.3442 0.2192 0.037 Uiso 1 1 calc R
C37 C 0.45966(19) 0.50417(13) 0.33085(6) 0.0224(3) Uani 1 1 d .
C38 C 0.5794(2) 0.61420(13) 0.34411(7) 0.0282(3) Uani 1 1 d .
H38 H 0.7010 0.6125 0.3380 0.034 Uiso 1 1 calc R
C39 C 0.5233(2) 0.72654(14) 0.36618(8) 0.0347(4) Uani 1 1 d .
H39 H 0.6066 0.8010 0.3752 0.042 Uiso 1 1 calc R
C40 C 0.3468(2) 0.73025(15) 0.37507(7) 0.0347(4) Uani 1 1 d .
H40 H 0.3087 0.8071 0.3903 0.042 Uiso 1 1 calc R
C41 C 0.2258(2) 0.62193(15) 0.36171(7) 0.0309(3) Uani 1 1 d .
H41 H 0.1040 0.6244 0.3672 0.037 Uiso 1 1 calc R
C42 C 0.2821(2) 0.50964(13) 0.34022(6) 0.0251(3) Uani 1 1 d .
H42 H 0.1984 0.4354 0.3318 0.030 Uiso 1 1 calc R
O1S O 0.81533(17) 0.32009(12) -0.02145(7) 0.0467(3) Uani 1 1 d .
C2S C 0.7109(3) 0.27570(17) 0.02131(11) 0.0503(5) Uani 1 1 d .
H2S1 H 0.7581 0.2043 0.0328 0.060 Uiso 1 1 calc R
H2S2 H 0.5866 0.2470 0.0027 0.060 Uiso 1 1 calc R
C3S C 0.7138(3) 0.37505(18) 0.07655(9) 0.0438(4) Uani 1 1 d .
H3S1 H 0.6414 0.3421 0.1059 0.053 Uiso 1 1 calc R
H3S2 H 0.8376 0.4014 0.0960 0.053 Uiso 1 1 calc R
O4S O 0.64566(16) 0.47876(11) 0.06187(6) 0.0390(3) Uani 1 1 d .
C5S C 0.7466(2) 0.52361(16) 0.01840(9) 0.0391(4) Uani 1 1 d .
H5S1 H 0.8705 0.5552 0.0367 0.047 Uiso 1 1 calc R
H5S2 H 0.6953 0.5932 0.0065 0.047 Uiso 1 1 calc R
C6S C 0.7472(2) 0.42393(18) -0.03671(9) 0.0435(4) Uani 1 1 d .
H6S1 H 0.6243 0.3970 -0.0569 0.052 Uiso 1 1 calc R
H6S2 H 0.8212 0.4572 -0.0656 0.052 Uiso 1 1 calc R
O1T O 1.06298(17) 0.38695(10) 0.49835(6) 0.0405(3) Uani 1 1 d .
C2T C 0.8291(2) 0.49726(16) 0.47467(9) 0.0413(4) Uani 1 1 d .
H2T1 H 0.7475 0.5080 0.4407 0.050 Uiso 1 1 calc R
H2T2 H 0.7559 0.4693 0.5050 0.050 Uiso 1 1 calc R
C3T C 0.9390(2) 0.40160(16) 0.45176(8) 0.0390(4) Uani 1 1 d .
H3T1 H 0.8605 0.3217 0.4351 0.047 Uiso 1 1 calc R
H3T2 H 1.0035 0.4257 0.4186 0.047 Uiso 1 1 calc R
O1U O 0.82828(15) -0.02905(11) 0.46723(6) 0.0360(3) Uani 1 1 d .
C2U C 0.9576(2) -0.10925(16) 0.45677(8) 0.0359(4) Uani 1 1 d .
H2U1 H 1.0256 -0.0898 0.4235 0.043 Uiso 1 1 calc R
H2U2 H 0.8969 -0.1961 0.4442 0.043 Uiso 1 1 calc R
C3U C 0.9163(2) 0.09553(15) 0.48703(8) 0.0350(4) Uani 1 1 d .
H3U1 H 0.8268 0.1514 0.4956 0.042 Uiso 1 1 calc R
H3U2 H 0.9833 0.1198 0.4544 0.042 Uiso 1 1 calc R

loop_
_atom_site_aniso_label
_atom_site_aniso_U_11
_atom_site_aniso_U_22
_atom_site_aniso_U_33
_atom_site_aniso_U_23
_atom_site_aniso_U_13
_atom_site_aniso_U_12
O1 0.0196(5) 0.0176(5) 0.0310(5) 0.0023(4) 0.0027(4) 0.0044(4)
O2 0.0212(5) 0.0166(5) 0.0330(6) 0.0017(4) 0.0028(4) 0.0043(4)
C1 0.0271(7) 0.0263(7) 0.0216(7) 0.0034(6) 0.0031(6) 0.0081(6)
C2 0.0297(8) 0.0364(8) 0.0213(7) 0.0077(6) 0.0067(6) 0.0088(6)
C3 0.0287(8) 0.0306(8) 0.0239(7) 0.0118(6) 0.0016(6) 0.0060(6)
C4 0.0235(7) 0.0231(7) 0.0236(7) 0.0060(5) -0.0010(5) 0.0058(5)
C5 0.0189(6) 0.0210(7) 0.0186(6) 0.0028(5) -0.0009(5) 0.0028(5)
C6 0.0193(6) 0.0172(6) 0.0202(6) 0.0030(5) 0.0000(5) 0.0028(5)
C7 0.0177(6) 0.0166(6) 0.0210(6) 0.0047(5) 0.0026(5) 0.0036(5)
C8 0.0197(6) 0.0178(6) 0.0196(6) 0.0047(5) 0.0036(5) 0.0042(5)
C9 0.0196(6) 0.0191(6) 0.0191(6) 0.0041(5) 0.0041(5) 0.0034(5)
C10 0.0256(7) 0.0232(7) 0.0202(7) 0.0020(5) 0.0040(5) 0.0076(5)
C11 0.0291(7) 0.0285(8) 0.0189(7) 0.0020(6) 0.0016(6) 0.0066(6)
C12 0.0284(7) 0.0317(8) 0.0202(7) 0.0066(6) -0.0001(6) 0.0093(6)
C13 0.0260(7) 0.0259(7) 0.0215(7) 0.0062(6) 0.0025(5) 0.0109(6)
C14 0.0217(7) 0.0199(7) 0.0185(6) 0.0049(5) 0.0035(5) 0.0053(5)
C15 0.0226(7) 0.0184(6) 0.0194(6) 0.0053(5) 0.0047(5) 0.0056(5)
C16 0.0198(6) 0.0167(6) 0.0191(6) 0.0030(5) 0.0038(5) 0.0031(5)
C17 0.0198(6) 0.0197(6) 0.0202(6) 0.0026(5) 0.0018(5) 0.0048(5)
C18 0.0215(6) 0.0199(7) 0.0177(6) 0.0031(5) -0.0009(5) 0.0031(5)
C19 0.0242(7) 0.0238(7) 0.0170(6) 0.0040(5) 0.0011(5) 0.0088(5)
C20 0.0266(7) 0.0265(7) 0.0214(7) 0.0057(6) 0.0032(6) 0.0077(6)
C21 0.0425(9) 0.0251(8) 0.0246(7) 0.0047(6) 0.0040(6) 0.0128(7)
C22 0.0385(9) 0.0386(9) 0.0296(8) 0.0034(7) -0.0028(7) 0.0231(7)
C23 0.0268(8) 0.0414(10) 0.0368(9) -0.0015(7) -0.0071(7) 0.0137(7)
C24 0.0251(7) 0.0279(8) 0.0299(8) 0.0006(6) -0.0027(6) 0.0061(6)
C25 0.0220(7) 0.0207(7) 0.0165(6) 0.0029(5) 0.0004(5) 0.0068(5)
C26 0.0259(7) 0.0212(7) 0.0265(7) 0.0040(6) -0.0011(6) 0.0039(5)
C27 0.0405(9) 0.0203(7) 0.0267(8) 0.0008(6) -0.0044(6) 0.0092(6)
C28 0.0383(9) 0.0337(8) 0.0212(7) 0.0016(6) 0.0008(6) 0.0210(7)
C29 0.0243(7) 0.0386(9) 0.0246(7) 0.0060(6) 0.0049(6) 0.0123(6)
C30 0.0243(7) 0.0241(7) 0.0207(7) 0.0036(5) 0.0019(5) 0.0049(5)
C31 0.0306(7) 0.0218(7) 0.0165(6) 0.0027(5) 0.0011(5) 0.0106(6)
C32 0.0511(10) 0.0246(8) 0.0271(8) 0.0083(6) 0.0108(7) 0.0093(7)
C33 0.0945(17) 0.0249(9) 0.0321(9) 0.0117(7) 0.0161(10) 0.0197(9)
C34 0.0813(15) 0.0504(12) 0.0293(9) 0.0064(8) 0.0059(9) 0.0474(11)
C35 0.0433(10) 0.0533(12) 0.0310(9) -0.0038(8) -0.0023(7) 0.0303(9)
C36 0.0310(8) 0.0325(8) 0.0268(8) -0.0014(6) 0.0006(6) 0.0122(6)
C37 0.0306(7) 0.0200(7) 0.0169(6) 0.0027(5) 0.0013(5) 0.0080(6)
C38 0.0306(8) 0.0226(7) 0.0302(8) 0.0028(6) -0.0006(6) 0.0063(6)
C39 0.0424(9) 0.0200(7) 0.0377(9) 0.0010(6) -0.0052(7) 0.0044(7)
C40 0.0488(10) 0.0241(8) 0.0314(8) 0.0001(6) 0.0015(7) 0.0164(7)
C41 0.0371(9) 0.0319(8) 0.0272(8) 0.0058(6) 0.0075(6) 0.0160(7)
C42 0.0324(8) 0.0227(7) 0.0212(7) 0.0046(5) 0.0042(6) 0.0073(6)
O1S 0.0400(7) 0.0376(7) 0.0612(9) 0.0005(6) 0.0134(6) 0.0117(6)
C2S 0.0393(10) 0.0299(9) 0.0831(16) 0.0126(10) 0.0134(10) 0.0058(8)
C3S 0.0359(9) 0.0485(11) 0.0523(11) 0.0215(9) 0.0073(8) 0.0078(8)
O4S 0.0349(6) 0.0359(7) 0.0473(7) 0.0063(5) 0.0103(5) 0.0098(5)
C5S 0.0339(9) 0.0327(9) 0.0531(11) 0.0129(8) 0.0068(8) 0.0072(7)
C6S 0.0352(9) 0.0555(12) 0.0399(10) 0.0078(9) 0.0025(8) 0.0115(8)
O1T 0.0467(7) 0.0242(6) 0.0455(7) -0.0016(5) -0.0139(6) 0.0118(5)
C2T 0.0365(9) 0.0368(9) 0.0435(10) -0.0040(8) -0.0122(8) 0.0093(7)
C3T 0.0453(10) 0.0317(9) 0.0338(9) -0.0023(7) -0.0071(7) 0.0047(7)
O1U 0.0273(6) 0.0370(6) 0.0433(7) 0.0127(5) -0.0077(5) 0.0034(5)
C2U 0.0371(9) 0.0364(9) 0.0338(9) 0.0079(7) -0.0035(7) 0.0075(7)
C3U 0.0327(9) 0.0340(9) 0.0395(9) 0.0127(7) -0.0047(7) 0.0068(7)

loop_
_atom_type_symbol
_atom_type_description
_atom_type_scat_dispersion_real
_atom_type_scat_dispersion_imag
_atom_type_scat_source
C C 0.0033 0.0016 'International Tables Vol C Tables 4.2.6.8 and 6.1.1.4'
H H 0.0000 0.0000 'International Tables Vol C Tables 4.2.6.8 and 6.1.1.4'
O O 0.0106 0.0060 'International Tables Vol C Tables 4.2.6.8 and 6.1.1.4'

loop_
_geom_angle_atom_site_label_1
_geom_angle_atom_site_label_2
_geom_angle_atom_site_label_3
_geom_angle
_geom_angle_site_symmetry_1
_geom_angle_site_symmetry_3
O2 O1 C6 112.06(9) . .
O1 O2 C17 112.52(9) . .
C18 C1 C2 119.84(13) . .
C3 C2 C1 120.31(14) . .
C2 C3 C4 120.37(14) . .
C5 C4 C3 119.40(13) . .
C4 C5 C18 120.16(13) . .
C4 C5 C6 126.54(12) . .
C18 C5 C6 113.05(12) . .
O1 C6 C19 103.12(10) . .
O1 C6 C5 106.02(10) . .
C19 C6 C5 111.04(11) . .
O1 C6 C7 104.95(10) . .
C19 C6 C7 121.52(11) . .
C5 C6 C7 108.80(11) . .
C8 C7 C16 120.61(12) . .
C8 C7 C6 127.78(12) . .
C16 C7 C6 111.49(11) . .
C7 C8 C9 119.07(12) . .
C7 C8 C25 124.60(12) . .
C9 C8 C25 116.23(11) . .
C14 C9 C10 118.09(12) . .
C14 C9 C8 119.98(12) . .
C10 C9 C8 121.89(12) . .
C11 C10 C9 121.58(13) . .
C10 C11 C12 120.17(13) . .
C13 C12 C11 119.88(13) . .
C12 C13 C14 121.62(13) . .
C13 C14 C9 118.64(12) . .
C13 C14 C15 121.40(12) . .
C9 C14 C15 119.90(12) . .
C16 C15 C14 119.30(12) . .
C16 C15 C31 125.81(12) . .
C14 C15 C31 114.85(11) . .
C15 C16 C7 120.80(12) . .
C15 C16 C17 127.47(12) . .
C7 C16 C17 111.62(11) . .
O2 C17 C37 102.49(10) . .
O2 C17 C18 106.37(10) . .
C37 C17 C18 112.64(11) . .
O2 C17 C16 104.75(10) . .
C37 C17 C16 120.88(11) . .
C18 C17 C16 108.30(11) . .
C1 C18 C5 119.83(13) . .
C1 C18 C17 127.23(12) . .
C5 C18 C17 112.74(12) . .
C24 C19 C20 118.68(13) . .
C24 C19 C6 121.06(13) . .
C20 C19 C6 120.02(12) . .
C21 C20 C19 120.54(14) . .
C22 C21 C20 120.13(15) . .
C23 C22 C21 119.70(14) . .
C22 C23 C24 120.59(15) . .
C23 C24 C19 120.36(15) . .
C30 C25 C26 118.57(13) . .
C30 C25 C8 119.79(12) . .
C26 C25 C8 121.53(12) . .
C27 C26 C25 120.57(14) . .
C28 C27 C26 120.09(14) . .
C29 C28 C27 119.92(14) . .
C28 C29 C30 120.09(14) . .
C29 C30 C25 120.71(14) . .
C32 C31 C36 119.27(14) . .
C32 C31 C15 120.58(13) . .
C36 C31 C15 119.92(13) . .
C31 C32 C33 119.31(17) . .
C34 C33 C32 120.46(18) . .
C35 C34 C33 120.20(16) . .
C34 C35 C36 119.98(18) . .
C35 C36 C31 120.76(16) . .
C38 C37 C42 118.26(13) . .
C38 C37 C17 121.14(13) . .
C42 C37 C17 120.43(13) . .
C39 C38 C37 120.81(15) . .
C40 C39 C38 120.14(15) . .
C39 C40 C41 119.81(14) . .
C40 C41 C42 120.05(15) . .
C41 C42 C37 120.92(14) . .
C2S O1S C6S 108.70(14) . .
O1S C2S C3S 110.68(15) . .
O4S C3S C2S 111.10(16) . .
C3S O4S C5S 109.29(13) . .
O4S C5S C6S 111.23(15) . .
O1S C6S C5S 111.27(15) . .
C3T O1T C2T 110.25(13) . 2_766
O1T C2T C3T 111.48(15) 2_766 .
O1T C3T C2T 111.21(14) . .
C2U O1U C3U 109.24(12) . .
O1U C2U C3U 111.03(14) . 2_756
O1U C3U C2U 110.83(13) . 2_756

loop_
_geom_bond_atom_site_label_1
_geom_bond_atom_site_label_2
_geom_bond_distance
_geom_bond_site_symmetry_2
O1 O2 1.4662(13) .
O1 C6 1.4698(16) .
O2 C17 1.4698(16) .
C1 C18 1.388(2) .
C1 C2 1.389(2) .
C2 C3 1.378(2) .
C3 C4 1.393(2) .
C4 C5 1.3908(19) .
C5 C18 1.3937(18) .
C5 C6 1.5264(19) .
C6 C19 1.5190(18) .
C6 C7 1.5390(18) .
C7 C8 1.3823(18) .
C7 C16 1.4490(18) .
C8 C9 1.4394(19) .
C8 C25 1.4950(18) .
C9 C14 1.4188(18) .
C9 C10 1.4229(19) .
C10 C11 1.367(2) .
C11 C12 1.400(2) .
C12 C13 1.368(2) .
C13 C14 1.4173(19) .
C14 C15 1.4412(19) .
C15 C16 1.3732(19) .
C15 C31 1.4953(18) .
C16 C17 1.5425(18) .
C17 C37 1.5242(18) .
C17 C18 1.5267(19) .
C19 C24 1.389(2) .
C19 C20 1.393(2) .
C20 C21 1.384(2) .
C21 C22 1.383(2) .
C22 C23 1.373(2) .
C23 C24 1.385(2) .
C25 C30 1.391(2) .
C25 C26 1.3944(19) .
C26 C27 1.389(2) .
C27 C28 1.384(2) .
C28 C29 1.379(2) .
C29 C30 1.390(2) .
C31 C32 1.386(2) .
C31 C36 1.394(2) .
C32 C33 1.396(2) .
C33 C34 1.385(3) .
C34 C35 1.364(3) .
C35 C36 1.382(2) .
C37 C38 1.391(2) .
C37 C42 1.394(2) .
C38 C39 1.389(2) .
C39 C40 1.381(3) .
C40 C41 1.382(2) .
C41 C42 1.387(2) .
O1S C2S 1.421(2) .
O1S C6S 1.426(2) .
C2S C3S 1.491(3) .
C3S O4S 1.420(2) .
O4S C5S 1.421(2) .
C5S C6S 1.495(3) .
O1T C3T 1.413(2) .
O1T C2T 1.426(2) 2_766
C2T O1T 1.426(2) 2_766
C2T C3T 1.482(2) .
O1U C2U 1.422(2) .
O1U C3U 1.426(2) .
C2U C3U 1.505(2) 2_756
C3U C2U 1.505(2) 2_756
